data_4033421
loop_
_publ_author_name
'Gramage-Doria, Rafael'
'Achelle, Sylvain'
'Bruneau, Christian'
'Robin-le Guen, Fran\,coise'
'Dorcet, Vincent'
'Roisnel, Thierry'

_publ_section_title
;
 Ruthenium(II)-Catalyzed C-H (Hetero)Arylation of Alkenylic 1,n-Diazines
 (n = 2, 3, and 4): Scope, Mechanism, and Application in Tandem
 Hydrogenations.
;
_journal_issue 3
_journal_name_full 'The Journal of organic chemistry'
_journal_page_first 1462
_journal_page_last 1477
_journal_paper_doi 10.1021/acs.joc.7b03024
_journal_volume 83
_journal_year 2018
_chemical_compound_source 'synthesis as described'
_chemical_formula_moiety 'C22 H24 N4'
_chemical_formula_sum 'C22 H24 N4'
_chemical_formula_weight 344.45
_space_group_crystal_system monoclinic
_space_group_IT_number 14
_space_group_name_Hall '-P 2yn'
_space_group_name_H-M_alt 'P 1 21/n 1'
_symmetry_space_group_name_Hall '-P 2yn'
_symmetry_space_group_name_H-M 'P 1 21/n 1'
_atom_sites_solution_hydrogens geom
_cell_angle_alpha 90
_cell_angle_beta 94.14(2)
_cell_angle_gamma 90
_cell_formula_units_Z 4
_cell_length_a 9.078(6)
_cell_length_b 6.161(3)
_cell_length_c 34.40(2)
_cell_measurement_reflns_used 5827
_cell_measurement_temperature 293(2)
_cell_measurement_theta_max 24.62
_cell_measurement_theta_min 2.37
_cell_measurement_wavelength 0.71073
_cell_volume 1919.0(19)
_computing_cell_refinement 'APEX3 (Bruker, 2015); SAINT (Bruker, 2014)'
_computing_data_collection 'SAINT (Bruker, 2014)'
_computing_data_reduction 'SAINT (Bruker, 2014)'
_computing_molecular_graphics 'SXGRAPH (Farrugia, 1999), Mercury (CSD, 2014)'
_computing_publication_material 'CRYSCALC (T. Roisnel, local program, 2016)'
_computing_structure_refinement 'SHELXL-2014/7 (Sheldrick, 2014)'
_computing_structure_solution 'SHELXT (Sheldrick, 2015)'
_diffrn_ambient_temperature 293(2)
_diffrn_detector '(CMOS) PHOTON 100'
_diffrn_measured_fraction_theta_full 0.996
_diffrn_measured_fraction_theta_max 0.990
_diffrn_measurement_device_type 'D8 VENTURE Bruker AXS'
_diffrn_measurement_method 'rotation images'
_diffrn_radiation_monochromator 'multilayer monochromator'
_diffrn_radiation_probe x-ray
_diffrn_radiation_source 'Incoatec microfocus sealed tube'
_diffrn_radiation_type MoK\a
_diffrn_radiation_wavelength 0.71073
_diffrn_reflns_av_R_equivalents 0.0738
_diffrn_reflns_av_unetI/netI 0.0520
_diffrn_reflns_limit_h_max 11
_diffrn_reflns_limit_h_min -11
_diffrn_reflns_limit_k_max 7
_diffrn_reflns_limit_k_min -6
_diffrn_reflns_limit_l_max 44
_diffrn_reflns_limit_l_min -44
_diffrn_reflns_number 24274
_diffrn_reflns_theta_full 25.242
_diffrn_reflns_theta_max 27.482
_diffrn_reflns_theta_min 2.969
_exptl_absorpt_coefficient_mu 0.072
_exptl_absorpt_correction_T_max 0.986
_exptl_absorpt_correction_T_min 0.865
_exptl_absorpt_correction_type multi-scan
_exptl_absorpt_process_details
;
  [Sheldrick, G.M. (2014). SADABS Bruker AXS Inc., Madison, Wisconsin, USA]
;
_exptl_crystal_colour orange
_exptl_crystal_density_diffrn 1.192
_exptl_crystal_description stick
_exptl_crystal_F_000 736
_exptl_crystal_size_max 0.600
_exptl_crystal_size_mid 0.220
_exptl_crystal_size_min 0.200
_refine_diff_density_max 0.289
_refine_diff_density_min -0.287
_refine_diff_density_rms 0.055
_refine_ls_extinction_method none
_refine_ls_goodness_of_fit_ref 1.050
_refine_ls_hydrogen_treatment constr
_refine_ls_matrix_type full
_refine_ls_number_parameters 239
_refine_ls_number_reflns 4344
_refine_ls_number_restraints 0
_refine_ls_restrained_S_all 1.050
_refine_ls_R_factor_all 0.1056
_refine_ls_R_factor_gt 0.0653
_refine_ls_shift/su_max 0.001
_refine_ls_shift/su_mean 0.000
_refine_ls_structure_factor_coef Fsqd
_refine_ls_weighting_details 'w=1/[\s^2^(Fo^2^)+(0.0869P)^2^+0.7490P] where P=(Fo^2^+2Fc^2^)/3'
_refine_ls_weighting_scheme calc
_refine_ls_wR_factor_gt 0.1713
_refine_ls_wR_factor_ref 0.1945
_reflns_number_gt 2836
_reflns_number_total 4344
_reflns_threshold_expression >2sigma(I)
_cod_data_source_file jo7b03024_si_003.cif
_cod_data_source_block RG313
_cod_depositor_comments 'Adding full bibliography for 4033418--4033425.cif.'
_cod_original_cell_volume 1919(2)
_cod_database_code 4033421

loop_
_space_group_symop_operation_xyz
'x, y, z'
'-x+1/2, y+1/2, -z+1/2'
'-x, -y, -z'
'x-1/2, -y-1/2, z-1/2'

loop_
_atom_site_label
_atom_site_type_symbol
_atom_site_fract_x
_atom_site_fract_y
_atom_site_fract_z
_atom_site_U_iso_or_equiv
_atom_site_adp_type
_atom_site_occupancy
_atom_site_site_symmetry_order
_atom_site_calc_flag
_atom_site_refinement_flags_posn
_atom_site_refinement_flags_adp
N1 N 0.0291(3) 1.1401(5) 0.38079(6) 0.0858(9) Uani 1 1 d . .
C2 C -0.0450(4) 1.1669(7) 0.41322(8) 0.0977(12) Uani 1 1 d . .
H2 H -0.1313 1.2489 0.4114 0.117 Uiso 1 1 calc R U
C3 C 0.0001(3) 1.0808(5) 0.44785(7) 0.0641(7) Uani 1 1 d . .
H3 H -0.0549 1.1036 0.4693 0.077 Uiso 1 1 calc R U
N4 N 0.1220(3) 0.9640(4) 0.45173(6) 0.0793(8) Uani 1 1 d . .
C5 C 0.1980(3) 0.9381(5) 0.41998(7) 0.0737(9) Uani 1 1 d . .
H5 H 0.2857 0.8597 0.4225 0.088 Uiso 1 1 calc R U
C6 C 0.1527(2) 1.0217(3) 0.38363(6) 0.0429(5) Uani 1 1 d . .
C7 C 0.2268(2) 0.9994(4) 0.34687(6) 0.0459(5) Uani 1 1 d . .
H7 H 0.1798 1.0719 0.3257 0.055 Uiso 1 1 calc R U
C8 C 0.3518(2) 0.8913(3) 0.33859(6) 0.0423(5) Uani 1 1 d . .
C9 C 0.4371(2) 0.7573(3) 0.36877(6) 0.0412(5) Uani 1 1 d . .
C10 C 0.3905(3) 0.5543(4) 0.38011(7) 0.0554(6) Uani 1 1 d . .
H10 H 0.3067 0.4935 0.3673 0.067 Uiso 1 1 calc R U
C11 C 0.4648(3) 0.4396(4) 0.40992(7) 0.0565(6) Uani 1 1 d . .
H11 H 0.4298 0.3039 0.4167 0.068 Uiso 1 1 calc R U
C12 C 0.5922(2) 0.5236(4) 0.43026(6) 0.0432(5) Uani 1 1 d . .
C13 C 0.6434(2) 0.7241(4) 0.41746(7) 0.0520(6) Uani 1 1 d . .
H13 H 0.7296 0.7828 0.4293 0.062 Uiso 1 1 calc R U
C14 C 0.5675(2) 0.8359(4) 0.38741(6) 0.0503(6) Uani 1 1 d . .
H14 H 0.6048 0.9679 0.3794 0.060 Uiso 1 1 calc R U
N15 N 0.6670(2) 0.4134(3) 0.46089(5) 0.0559(5) Uani 1 1 d . .
C16 C 0.5957(3) 0.2315(4) 0.47869(7) 0.0675(7) Uani 1 1 d . .
H16A H 0.5100 0.2819 0.4908 0.101 Uiso 1 1 calc R U
H16B H 0.6633 0.1662 0.4980 0.101 Uiso 1 1 calc R U
H16C H 0.5666 0.1261 0.4590 0.101 Uiso 1 1 calc R U
C17 C 0.7818(3) 0.5252(5) 0.48476(8) 0.0743(8) Uani 1 1 d . .
H17A H 0.8625 0.5590 0.4692 0.111 Uiso 1 1 calc R U
H17B H 0.8162 0.4335 0.5061 0.111 Uiso 1 1 calc R U
H17C H 0.7425 0.6570 0.4947 0.111 Uiso 1 1 calc R U
C18 C 0.4148(2) 0.9027(3) 0.29988(6) 0.0427(5) Uani 1 1 d . .
C19 C 0.3768(2) 1.0646(4) 0.27230(6) 0.0506(6) Uani 1 1 d . .
H19 H 0.3056 1.1667 0.2777 0.061 Uiso 1 1 calc R U
C20 C 0.4428(2) 1.0761(4) 0.23723(6) 0.0521(6) Uani 1 1 d . .
H20 H 0.4137 1.1854 0.2197 0.063 Uiso 1 1 calc R U
C21 C 0.5527(2) 0.9274(4) 0.22718(6) 0.0440(5) Uani 1 1 d . .
C22 C 0.5863(3) 0.7597(4) 0.25387(6) 0.0540(6) Uani 1 1 d . .
H22 H 0.6534 0.6526 0.2480 0.065 Uiso 1 1 calc R U
C23 C 0.5197(3) 0.7521(4) 0.28904(6) 0.0541(6) Uani 1 1 d . .
H23 H 0.5465 0.6405 0.3063 0.065 Uiso 1 1 calc R U
N24 N 0.6263(2) 0.9456(3) 0.19352(5) 0.0515(5) Uani 1 1 d . .
C25 C 0.7377(3) 0.7868(4) 0.18392(7) 0.0572(6) Uani 1 1 d . .
H25A H 0.8133 0.7788 0.2049 0.086 Uiso 1 1 calc R U
H25B H 0.7807 0.8303 0.1605 0.086 Uiso 1 1 calc R U
H25C H 0.6921 0.6470 0.1801 0.086 Uiso 1 1 calc R U
C26 C 0.5864(3) 1.1133(5) 0.16560(7) 0.0646(7) Uani 1 1 d . .
H26A H 0.4867 1.0911 0.1551 0.097 Uiso 1 1 calc R U
H26B H 0.6518 1.1084 0.1449 0.097 Uiso 1 1 calc R U
H26C H 0.5942 1.2524 0.1782 0.097 Uiso 1 1 calc R U

loop_
_atom_site_aniso_label
_atom_site_aniso_U_11
_atom_site_aniso_U_22
_atom_site_aniso_U_33
_atom_site_aniso_U_23
_atom_site_aniso_U_13
_atom_site_aniso_U_12
N1 0.0850(16) 0.127(2) 0.0467(12) 0.0196(13) 0.0142(11) 0.0589(16)
C2 0.089(2) 0.152(3) 0.0542(16) 0.0209(18) 0.0187(15) 0.068(2)
C3 0.0620(15) 0.0858(19) 0.0457(13) 0.0048(12) 0.0111(11) 0.0148(14)
N4 0.0910(17) 0.1015(19) 0.0476(12) 0.0195(12) 0.0198(11) 0.0396(15)
C5 0.0789(17) 0.097(2) 0.0464(14) 0.0199(14) 0.0142(12) 0.0433(16)
C6 0.0435(11) 0.0469(12) 0.0378(10) 0.0025(9) -0.0001(8) 0.0023(9)
C7 0.0476(11) 0.0537(13) 0.0357(10) 0.0072(9) -0.0007(9) 0.0067(10)
C8 0.0454(11) 0.0426(11) 0.0383(11) 0.0045(9) -0.0006(8) 0.0020(9)
C9 0.0450(11) 0.0444(12) 0.0345(10) 0.0036(8) 0.0039(8) 0.0061(9)
C10 0.0561(13) 0.0489(13) 0.0589(14) 0.0080(11) -0.0130(11) -0.0044(11)
C11 0.0631(14) 0.0426(12) 0.0617(14) 0.0117(11) -0.0090(11) -0.0039(11)
C12 0.0464(11) 0.0476(12) 0.0359(10) 0.0025(9) 0.0058(9) 0.0127(9)
C13 0.0488(12) 0.0602(14) 0.0460(12) 0.0056(11) -0.0048(10) -0.0021(11)
C14 0.0517(12) 0.0514(13) 0.0475(13) 0.0117(10) 0.0016(10) -0.0055(10)
N15 0.0597(11) 0.0618(12) 0.0449(10) 0.0122(9) -0.0056(9) 0.0101(10)
C16 0.0840(18) 0.0635(16) 0.0545(15) 0.0192(12) 0.0014(13) 0.0160(14)
C17 0.0742(17) 0.085(2) 0.0601(16) 0.0081(14) -0.0208(13) 0.0144(15)
C18 0.0438(11) 0.0466(12) 0.0375(11) 0.0043(9) 0.0009(8) 0.0031(9)
C19 0.0515(12) 0.0519(13) 0.0492(13) 0.0093(10) 0.0090(10) 0.0137(10)
C20 0.0571(13) 0.0548(14) 0.0447(12) 0.0150(10) 0.0049(10) 0.0107(11)
C21 0.0444(11) 0.0500(12) 0.0372(10) -0.0010(9) 0.0004(8) -0.0023(9)
C22 0.0586(13) 0.0584(14) 0.0454(12) 0.0050(10) 0.0062(10) 0.0202(11)
C23 0.0654(14) 0.0556(14) 0.0417(12) 0.0132(10) 0.0059(10) 0.0206(11)
N24 0.0580(11) 0.0576(12) 0.0394(10) 0.0013(8) 0.0076(8) 0.0054(9)
C25 0.0585(14) 0.0659(16) 0.0481(13) -0.0082(11) 0.0093(11) 0.0009(12)
C26 0.0763(17) 0.0690(17) 0.0502(14) 0.0130(12) 0.0172(12) 0.0025(13)

loop_
_atom_type_symbol
_atom_type_description
_atom_type_scat_dispersion_real
_atom_type_scat_dispersion_imag
_atom_type_scat_source
C C 0.0033 0.0016 'International Tables Vol C Tables 4.2.6.8 and 6.1.1.4'
H H 0.0000 0.0000 'International Tables Vol C Tables 4.2.6.8 and 6.1.1.4'
N N 0.0061 0.0033 'International Tables Vol C Tables 4.2.6.8 and 6.1.1.4'

loop_
_geom_angle_atom_site_label_1
_geom_angle_atom_site_label_2
_geom_angle_atom_site_label_3
_geom_angle
C6 N1 C2 118.1(2)
C3 C2 N1 123.0(3)
C3 C2 H2 118.5
N1 C2 H2 118.5
N4 C3 C2 120.4(2)
N4 C3 H3 119.8
C2 C3 H3 119.8
C3 N4 C5 117.3(2)
N4 C5 C6 123.6(2)
N4 C5 H5 118.2
C6 C5 H5 118.2
N1 C6 C5 117.5(2)
N1 C6 C7 114.76(18)
C5 C6 C7 127.8(2)
C8 C7 C6 131.27(19)
C8 C7 H7 114.4
C6 C7 H7 114.4
C7 C8 C18 122.88(18)
C7 C8 C9 121.38(19)
C18 C8 C9 115.72(17)
C10 C9 C14 116.85(19)
C10 C9 C8 122.67(19)
C14 C9 C8 120.47(19)
C11 C10 C9 121.9(2)
C11 C10 H10 119.1
C9 C10 H10 119.1
C10 C11 C12 121.4(2)
C10 C11 H11 119.3
C12 C11 H11 119.3
N15 C12 C13 120.9(2)
N15 C12 C11 122.5(2)
C13 C12 C11 116.59(19)
C14 C13 C12 121.0(2)
C14 C13 H13 119.5
C12 C13 H13 119.5
C13 C14 C9 122.1(2)
C13 C14 H14 118.9
C9 C14 H14 118.9
C12 N15 C16 119.3(2)
C12 N15 C17 119.2(2)
C16 N15 C17 116.8(2)
N15 C16 H16A 109.5
N15 C16 H16B 109.5
H16A C16 H16B 109.5
N15 C16 H16C 109.5
H16A C16 H16C 109.5
H16B C16 H16C 109.5
N15 C17 H17A 109.5
N15 C17 H17B 109.5
H17A C17 H17B 109.5
N15 C17 H17C 109.5
H17A C17 H17C 109.5
H17B C17 H17C 109.5
C23 C18 C19 115.46(19)
C23 C18 C8 121.32(18)
C19 C18 C8 123.21(19)
C20 C19 C18 121.6(2)
C20 C19 H19 119.2
C18 C19 H19 119.2
C19 C20 C21 122.4(2)
C19 C20 H20 118.8
C21 C20 H20 118.8
N24 C21 C22 120.9(2)
N24 C21 C20 122.94(19)
C22 C21 C20 116.13(19)
C23 C22 C21 120.5(2)
C23 C22 H22 119.8
C21 C22 H22 119.8
C22 C23 C18 123.8(2)
C22 C23 H23 118.1
C18 C23 H23 118.1
C21 N24 C26 120.26(19)
C21 N24 C25 121.24(19)
C26 N24 C25 118.33(18)
N24 C25 H25A 109.5
N24 C25 H25B 109.5
H25A C25 H25B 109.5
N24 C25 H25C 109.5
H25A C25 H25C 109.5
H25B C25 H25C 109.5
N24 C26 H26A 109.5
N24 C26 H26B 109.5
H26A C26 H26B 109.5
N24 C26 H26C 109.5
H26A C26 H26C 109.5
H26B C26 H26C 109.5

loop_
_geom_bond_atom_site_label_1
_geom_bond_atom_site_label_2
_geom_bond_distance
N1 C6 1.336(3)
N1 C2 1.354(3)
C2 C3 1.341(4)
C2 H2 0.9300
C3 N4 1.318(3)
C3 H3 0.9300
N4 C5 1.342(3)
C5 C6 1.387(3)
C5 H5 0.9300
C6 C7 1.481(3)
C7 C8 1.364(3)
C7 H7 0.9300
C8 C18 1.488(3)
C8 C9 1.497(3)
C9 C10 1.385(3)
C9 C14 1.392(3)
C10 C11 1.381(3)
C10 H10 0.9300
C11 C12 1.406(3)
C11 H11 0.9300
C12 N15 1.389(3)
C12 C13 1.402(3)
C13 C14 1.384(3)
C13 H13 0.9300
C14 H14 0.9300
N15 C16 1.452(3)
N15 C17 1.453(3)
C16 H16A 0.9600
C16 H16B 0.9600
C16 H16C 0.9600
C17 H17A 0.9600
C17 H17B 0.9600
C17 H17C 0.9600
C18 C23 1.400(3)
C18 C19 1.402(3)
C19 C20 1.387(3)
C19 H19 0.9300
C20 C21 1.416(3)
C20 H20 0.9300
C21 N24 1.383(3)
C21 C22 1.401(3)
C22 C23 1.392(3)
C22 H22 0.9300
C23 H23 0.9300
N24 C26 1.439(3)
N24 C25 1.462(3)
C25 H25A 0.9600
C25 H25B 0.9600
C25 H25C 0.9600
C26 H26A 0.9600
C26 H26B 0.9600
C26 H26C 0.9600

loop_
_geom_torsion_atom_site_label_1
_geom_torsion_atom_site_label_2
_geom_torsion_atom_site_label_3
_geom_torsion_atom_site_label_4
_geom_torsion
C6 N1 C2 C3 0.2(6)
N1 C2 C3 N4 0.2(6)
C2 C3 N4 C5 0.6(5)
C3 N4 C5 C6 -1.9(5)
C2 N1 C6 C5 -1.3(5)
C2 N1 C6 C7 179.8(3)
N4 C5 C6 N1 2.2(5)
N4 C5 C6 C7 -179.0(3)
N1 C6 C7 C8 -179.3(3)
C5 C6 C7 C8 1.9(4)
C6 C7 C8 C18 -175.3(2)
C6 C7 C8 C9 3.0(4)
C7 C8 C9 C10 75.9(3)
C18 C8 C9 C10 -105.7(2)
C7 C8 C9 C14 -102.8(3)
C18 C8 C9 C14 75.6(3)
C14 C9 C10 C11 3.5(3)
C8 C9 C10 C11 -175.3(2)
C9 C10 C11 C12 -0.1(4)
C10 C11 C12 N15 178.6(2)
C10 C11 C12 C13 -3.0(3)
N15 C12 C13 C14 -178.8(2)
C11 C12 C13 C14 2.7(3)
C12 C13 C14 C9 0.6(4)
C10 C9 C14 C13 -3.7(3)
C8 C9 C14 C13 175.1(2)
C13 C12 N15 C16 167.1(2)
C11 C12 N15 C16 -14.5(3)
C13 C12 N15 C17 12.2(3)
C11 C12 N15 C17 -169.5(2)
C7 C8 C18 C23 -164.1(2)
C9 C8 C18 C23 17.6(3)
C7 C8 C18 C19 17.3(3)
C9 C8 C18 C19 -161.1(2)
C23 C18 C19 C20 -1.7(3)
C8 C18 C19 C20 177.0(2)
C18 C19 C20 C21 -0.5(4)
C19 C20 C21 N24 -175.6(2)
C19 C20 C21 C22 3.2(3)
N24 C21 C22 C23 175.1(2)
C20 C21 C22 C23 -3.7(3)
C21 C22 C23 C18 1.6(4)
C19 C18 C23 C22 1.2(4)
C8 C18 C23 C22 -177.5(2)
C22 C21 N24 C26 177.4(2)
C20 C21 N24 C26 -3.9(3)
C22 C21 N24 C25 2.2(3)
C20 C21 N24 C25 -179.1(2)
